data_7220321
loop_
_publ_author_name
'Pan, Ganghuo'
'Lu, Xiaoming'
'Li, Kai'
'Shen, Minghai'
'Zhao, Jing'

_publ_section_title
;
 Effect of ethylenediamine on the formation of macro, micro, and
 nanostructures based on [WVI(Cat)2O2]2&#x2212;
;
_journal_issue 24
_journal_name_full CrystEngComm
_journal_page_first 4592
_journal_paper_doi 10.1039/C5CE00220F
_journal_volume 17
_journal_year 2015
_chemical_formula_sum 'C17 H30 N5 O6 W'
_chemical_formula_weight 584.31
_chemical_name_systematic
; 
 ? 
;
_space_group_IT_number 14
_symmetry_cell_setting monoclinic
_symmetry_space_group_name_Hall '-P 2ybc'
_symmetry_space_group_name_H-M 'P 1 21/c 1'
_atom_sites_solution_hydrogens geom
_atom_sites_solution_primary direct
_atom_sites_solution_secondary difmap
_audit_creation_method SHELXL-97
_audit_update_record
;
2014-10-10 deposited with the CCDC.
2015-05-08 downloaded from the CCDC.
;
_cell_angle_alpha 90.00
_cell_angle_beta 102.769(2)
_cell_angle_gamma 90.00
_cell_formula_units_Z 4
_cell_length_a 7.1077(6)
_cell_length_b 30.734(3)
_cell_length_c 9.8061(8)
_cell_measurement_reflns_used 2606
_cell_measurement_temperature 293(2)
_cell_measurement_theta_max 24.5720
_cell_measurement_theta_min 3.2410
_cell_volume 2089.1(3)
_computing_cell_refinement 'Bruker FRAMBO'
_computing_data_collection 'Bruker FRAMBO'
_computing_data_reduction 'Bruker SAINT'
_computing_molecular_graphics 'Bruker SHELXTL'
_computing_publication_material 'Bruker SHELXTL'
_computing_structure_refinement 'SHELXL-97 (Sheldrick, 1997)'
_computing_structure_solution 'SHELXS-97 (Sheldrick, 1990)'
_diffrn_ambient_temperature 293(2)
_diffrn_measured_fraction_theta_full 0.999
_diffrn_measured_fraction_theta_max 0.999
_diffrn_measurement_device_type 'CCD area detector'
_diffrn_measurement_method 'phi and omega scans'
_diffrn_radiation_monochromator graphite
_diffrn_radiation_source 'fine-focus sealed tube'
_diffrn_radiation_type MoK\a
_diffrn_radiation_wavelength 0.71073
_diffrn_reflns_av_R_equivalents 0.0944
_diffrn_reflns_av_sigmaI/netI 0.0962
_diffrn_reflns_limit_h_max 7
_diffrn_reflns_limit_h_min -8
_diffrn_reflns_limit_k_max 36
_diffrn_reflns_limit_k_min -31
_diffrn_reflns_limit_l_max 11
_diffrn_reflns_limit_l_min -11
_diffrn_reflns_number 12915
_diffrn_reflns_theta_full 25.02
_diffrn_reflns_theta_max 25.02
_diffrn_reflns_theta_min 2.91
_exptl_absorpt_coefficient_mu 5.573
_exptl_absorpt_correction_T_max 0.2458
_exptl_absorpt_correction_T_min 0.1882
_exptl_absorpt_correction_type multi-scan
_exptl_absorpt_process_details sadabs
_exptl_crystal_density_diffrn 1.858
_exptl_crystal_density_method 'not measured'
_exptl_crystal_F_000 1156
_exptl_crystal_size_max 0.45
_exptl_crystal_size_mid 0.37
_exptl_crystal_size_min 0.35
_refine_diff_density_max 0.960
_refine_diff_density_min -2.949
_refine_diff_density_rms 0.193
_refine_ls_extinction_method none
_refine_ls_goodness_of_fit_ref 1.087
_refine_ls_hydrogen_treatment mixed
_refine_ls_matrix_type full
_refine_ls_number_parameters 264
_refine_ls_number_reflns 3694
_refine_ls_number_restraints 0
_refine_ls_restrained_S_all 1.087
_refine_ls_R_factor_all 0.0820
_refine_ls_R_factor_gt 0.0577
_refine_ls_shift/su_max 0.001
_refine_ls_shift/su_mean 0.000
_refine_ls_structure_factor_coef Fsqd
_refine_ls_weighting_details 'calc w=1/[\s^2^(Fo^2^)+(0.0352P)^2^+0.0000P] where P=(Fo^2^+2Fc^2^)/3'
_refine_ls_weighting_scheme calc
_refine_ls_wR_factor_gt 0.1067
_refine_ls_wR_factor_ref 0.1171
_reflns_number_gt 2844
_reflns_number_total 3694
_reflns_threshold_expression >2sigma(I)
_cod_data_source_file c5ce00220f2.cif
_cod_data_source_block 140929e
_cod_depositor_comments
;
The following automatic conversions were performed:

'_symmetry_cell_setting' value 'Monoclinic' changed to 'monoclinic'
according to
/usr/data/users/saulius/crontab/automatic-downloads/rss-feeds/RSC/lib/dictionaries/cif_core.dic
dictionary named 'cif_core.dic' version 2.4.2 from 2011-04-26.

Automatic conversion script
Id: cif_fix_values 3271 2015-04-21 07:52:19Z andrius 

 Adding full bibliography for 7220320--7220321.cif.
;
_cod_original_sg_symbol_H-M P2(1)/c
_cod_database_code 7220321

loop_
_symmetry_equiv_pos_as_xyz
'x, y, z'
'-x, y+1/2, -z+1/2'
'-x, -y, -z'
'x, -y-1/2, z-1/2'

loop_
_atom_site_label
_atom_site_type_symbol
_atom_site_fract_x
_atom_site_fract_y
_atom_site_fract_z
_atom_site_U_iso_or_equiv
_atom_site_adp_type
_atom_site_occupancy
_atom_site_symmetry_multiplicity
_atom_site_calc_flag
_atom_site_refinement_flags
W1 W 0.79414(7) 0.647609(12) 0.43553(4) 0.02753(16) Uani 1 1 d .
N1 N 0.3265(13) 0.5880(3) 0.6024(7) 0.033(2) Uani 1 1 d .
H1A H 0.2423 0.6059 0.5498 0.049 Uiso 1 1 d R
H1B H 0.4460 0.5966 0.6020 0.049 Uiso 1 1 d R
N2 N 0.2856(14) 0.6344(3) 0.9529(8) 0.042(2) Uani 1 1 d .
H2A H 0.1634 0.6300 0.9577 0.062 Uiso 1 1 calc R
H2B H 0.3248 0.6602 0.9899 0.062 Uiso 1 1 calc R
H2C H 0.3592 0.6135 1.0002 0.062 Uiso 1 1 calc R
N3 N 0.3550(14) 0.7049(3) 0.1491(8) 0.039(2) Uani 1 1 d .
H3A H 0.3784 0.7292 0.1064 0.059 Uiso 1 1 d R
H3B H 0.4579 0.6980 0.2153 0.059 Uiso 1 1 d R
N4 N 0.3501(15) 0.7248(3) 0.4657(8) 0.051(3) Uani 1 1 d .
H4A H 0.2939 0.7012 0.4910 0.077 Uiso 1 1 d R
H4B H 0.4650 0.7177 0.4503 0.077 Uiso 1 1 d R
N5 N 0.2551(13) 0.5041(3) 0.4826(8) 0.039(2) Uani 1 1 d .
H5A H 0.2877 0.5236 0.5508 0.059 Uiso 1 1 calc R
H5B H 0.3042 0.5120 0.4103 0.059 Uiso 1 1 calc R
H5C H 0.3014 0.4781 0.5134 0.059 Uiso 1 1 calc R
O1 O 0.7553(10) 0.6869(2) 0.5857(6) 0.0312(17) Uani 1 1 d .
O2 O 0.7846(11) 0.6054(2) 0.6065(6) 0.0381(19) Uani 1 1 d .
O3 O 0.4942(10) 0.6326(2) 0.3894(7) 0.0312(17) Uani 1 1 d .
O4 O 0.7739(11) 0.5945(2) 0.3185(7) 0.0363(19) Uani 1 1 d .
O5 O 1.0444(11) 0.6437(2) 0.4682(7) 0.042(2) Uani 1 1 d .
O6 O 0.7437(12) 0.6896(2) 0.3143(7) 0.041(2) Uani 1 1 d .
C1 C 0.7650(16) 0.6710(3) 0.7171(10) 0.033(3) Uani 1 1 d .
C2 C 0.7851(15) 0.6249(4) 0.7256(9) 0.031(3) Uani 1 1 d .
C3 C 0.7994(17) 0.6058(4) 0.8542(11) 0.048(3) Uani 1 1 d .
H3 H 0.8148 0.5758 0.8642 0.058 Uiso 1 1 calc R
C4 C 0.7906(17) 0.6319(6) 0.9706(11) 0.065(5) Uani 1 1 d .
H4 H 0.7991 0.6189 1.0574 0.078 Uiso 1 1 calc R
C5 C 0.770(2) 0.6766(5) 0.9582(12) 0.060(4) Uani 1 1 d .
H5 H 0.7606 0.6932 1.0358 0.072 Uiso 1 1 calc R
C6 C 0.7620(15) 0.6967(4) 0.8303(11) 0.045(3) Uani 1 1 d .
H6 H 0.7551 0.7269 0.8219 0.054 Uiso 1 1 calc R
C7 C 0.4460(16) 0.5993(3) 0.3045(9) 0.028(2) Uani 1 1 d .
C8 C 0.5983(18) 0.5771(3) 0.2656(9) 0.031(3) Uani 1 1 d .
C9 C 0.5643(19) 0.5410(3) 0.1807(10) 0.041(3) Uani 1 1 d .
H9 H 0.6666 0.5260 0.1580 0.050 Uiso 1 1 calc R
C10 C 0.379(2) 0.5276(4) 0.1300(10) 0.045(3) Uani 1 1 d .
H10 H 0.3554 0.5041 0.0686 0.054 Uiso 1 1 calc R
C11 C 0.227(2) 0.5477(4) 0.1675(10) 0.046(3) Uani 1 1 d .
H11 H 0.1028 0.5371 0.1350 0.055 Uiso 1 1 calc R
C12 C 0.2568(18) 0.5840(3) 0.2540(10) 0.037(3) Uani 1 1 d .
H12 H 0.1530 0.5980 0.2782 0.044 Uiso 1 1 calc R
C13 C 0.2985(16) 0.5892(3) 0.7496(9) 0.031(3) Uani 1 1 d .
H13A H 0.1762 0.5756 0.7519 0.037 Uiso 1 1 calc R
H13B H 0.3996 0.5722 0.8086 0.037 Uiso 1 1 calc R
C14 C 0.3008(16) 0.6334(3) 0.8083(9) 0.030(2) Uani 1 1 d .
H14A H 0.4197 0.6477 0.8006 0.036 Uiso 1 1 calc R
H14B H 0.1945 0.6499 0.7528 0.036 Uiso 1 1 calc R
C15 C 0.1907(18) 0.7119(4) 0.2137(10) 0.047(3) Uani 1 1 d .
H15A H 0.1493 0.6840 0.2428 0.056 Uiso 1 1 calc R
H15B H 0.0849 0.7238 0.1438 0.056 Uiso 1 1 calc R
C16 C 0.2310(18) 0.7421(3) 0.3387(10) 0.044(3) Uani 1 1 d .
H16A H 0.2926 0.7681 0.3133 0.053 Uiso 1 1 calc R
H16B H 0.1085 0.7509 0.3582 0.053 Uiso 1 1 calc R
C17 C 0.0491(16) 0.5018(4) 0.4395(10) 0.036(3) Uani 1 1 d .
H17A H 0.0143 0.4768 0.3787 0.044 Uiso 1 1 calc R
H17B H 0.0024 0.5277 0.3859 0.044 Uiso 1 1 calc R

loop_
_atom_site_aniso_label
_atom_site_aniso_U_11
_atom_site_aniso_U_22
_atom_site_aniso_U_33
_atom_site_aniso_U_23
_atom_site_aniso_U_13
_atom_site_aniso_U_12
W1 0.0303(3) 0.0293(2) 0.0242(2) 0.0039(2) 0.00843(18) 0.0057(2)
N1 0.032(6) 0.041(6) 0.025(4) 0.000(4) 0.007(4) 0.001(4)
N2 0.052(7) 0.039(5) 0.036(5) -0.013(4) 0.015(5) -0.004(5)
N3 0.047(7) 0.036(5) 0.029(4) 0.014(4) 0.000(4) 0.009(5)
N4 0.067(9) 0.050(6) 0.033(5) -0.007(5) 0.003(5) 0.009(6)
N5 0.043(7) 0.025(5) 0.048(5) -0.003(4) 0.005(5) -0.003(5)
O1 0.034(5) 0.029(4) 0.033(4) -0.001(3) 0.012(3) -0.002(3)
O2 0.052(6) 0.035(4) 0.026(4) 0.005(3) 0.007(3) 0.003(4)
O3 0.035(5) 0.026(4) 0.036(4) -0.004(3) 0.014(3) 0.002(3)
O4 0.034(5) 0.041(5) 0.034(4) -0.001(4) 0.006(4) 0.018(4)
O5 0.032(5) 0.057(5) 0.040(4) 0.003(4) 0.011(4) 0.010(4)
O6 0.048(6) 0.037(4) 0.040(4) 0.012(4) 0.013(4) 0.007(4)
C1 0.027(7) 0.035(6) 0.034(6) -0.013(5) -0.001(5) -0.006(5)
C2 0.018(6) 0.057(7) 0.017(5) 0.009(5) 0.004(4) 0.002(5)
C3 0.029(8) 0.073(9) 0.039(6) 0.018(6) 0.002(5) -0.012(7)
C4 0.018(7) 0.149(15) 0.027(6) 0.015(8) 0.002(5) -0.009(9)
C5 0.059(10) 0.092(11) 0.029(7) -0.023(7) 0.011(6) -0.028(9)
C6 0.014(6) 0.067(9) 0.053(7) -0.027(7) 0.008(5) -0.021(6)
C7 0.037(7) 0.024(5) 0.026(5) 0.003(4) 0.014(5) -0.004(5)
C8 0.050(8) 0.024(6) 0.022(5) 0.009(4) 0.014(5) 0.002(5)
C9 0.057(10) 0.033(6) 0.033(6) -0.003(5) 0.008(6) 0.010(6)
C10 0.069(10) 0.046(7) 0.022(5) -0.018(5) 0.014(6) -0.019(7)
C11 0.059(9) 0.054(8) 0.030(6) -0.001(6) 0.022(6) -0.014(7)
C12 0.040(8) 0.040(7) 0.030(5) -0.003(5) 0.009(5) -0.002(6)
C13 0.036(7) 0.026(6) 0.031(5) 0.002(4) 0.008(5) -0.004(5)
C14 0.033(7) 0.027(5) 0.030(5) 0.003(5) 0.007(5) -0.002(5)
C15 0.043(8) 0.059(8) 0.035(6) -0.001(6) 0.003(6) -0.015(7)
C16 0.048(9) 0.039(7) 0.044(6) 0.002(6) 0.007(6) 0.014(6)
C17 0.029(7) 0.040(7) 0.041(6) 0.004(5) 0.010(5) -0.009(5)

loop_
_atom_type_symbol
_atom_type_description
_atom_type_scat_dispersion_real
_atom_type_scat_dispersion_imag
_atom_type_scat_source
C C 0.0033 0.0016 'International Tables Vol C Tables 4.2.6.8 and 6.1.1.4'
H H 0.0000 0.0000 'International Tables Vol C Tables 4.2.6.8 and 6.1.1.4'
N N 0.0061 0.0033 'International Tables Vol C Tables 4.2.6.8 and 6.1.1.4'
O O 0.0106 0.0060 'International Tables Vol C Tables 4.2.6.8 and 6.1.1.4'
W W -0.8490 6.8722 'International Tables Vol C Tables 4.2.6.8 and 6.1.1.4'

loop_
_geom_angle_atom_site_label_1
_geom_angle_atom_site_label_2
_geom_angle_atom_site_label_3
_geom_angle
_geom_angle_site_symmetry_1
_geom_angle_site_symmetry_3
O6 W1 O5 103.1(4) . .
O6 W1 O1 90.8(3) . .
O5 W1 O1 102.2(3) . .
O6 W1 O4 103.8(3) . .
O5 W1 O4 89.4(3) . .
O1 W1 O4 158.9(3) . .
O6 W1 O3 88.3(3) . .
O5 W1 O3 163.4(3) . .
O1 W1 O3 89.6(3) . .
O4 W1 O3 76.0(3) . .
O6 W1 O2 162.2(3) . .
O5 W1 O2 91.2(3) . .
O1 W1 O2 75.6(3) . .
O4 W1 O2 86.7(3) . .
O3 W1 O2 80.3(3) . .
C13 N1 H1A 109.1 . .
C13 N1 H1B 109.0 . .
H1A N1 H1B 109.5 . .
C14 N2 H2A 109.5 . .
C14 N2 H2B 109.5 . .
H2A N2 H2B 109.5 . .
C14 N2 H2C 109.5 . .
H2A N2 H2C 109.5 . .
H2B N2 H2C 109.5 . .
C15 N3 H3A 109.2 . .
C15 N3 H3B 109.0 . .
H3A N3 H3B 109.5 . .
C16 N4 H4A 109.1 . .
C16 N4 H4B 109.2 . .
H4A N4 H4B 109.5 . .
C17 N5 H5A 109.5 . .
C17 N5 H5B 109.5 . .
H5A N5 H5B 109.5 . .
C17 N5 H5C 109.5 . .
H5A N5 H5C 109.5 . .
H5B N5 H5C 109.5 . .
C1 O1 W1 119.9(6) . .
C2 O2 W1 115.2(6) . .
C7 O3 W1 114.2(6) . .
C8 O4 W1 119.4(7) . .
O1 C1 C6 123.4(10) . .
O1 C1 C2 113.3(8) . .
C6 C1 C2 123.3(10) . .
O2 C2 C3 127.2(11) . .
O2 C2 C1 115.1(8) . .
C3 C2 C1 117.7(10) . .
C2 C3 C4 119.5(12) . .
C2 C3 H3 120.3 . .
C4 C3 H3 120.3 . .
C5 C4 C3 121.2(11) . .
C5 C4 H4 119.4 . .
C3 C4 H4 119.4 . .
C4 C5 C6 120.3(11) . .
C4 C5 H5 119.9 . .
C6 C5 H5 119.9 . .
C1 C6 C5 118.0(12) . .
C1 C6 H6 121.0 . .
C5 C6 H6 121.0 . .
O3 C7 C8 116.2(10) . .
O3 C7 C12 125.2(10) . .
C8 C7 C12 118.6(10) . .
O4 C8 C9 125.1(11) . .
O4 C8 C7 114.0(9) . .
C9 C8 C7 120.9(11) . .
C10 C9 C8 119.4(11) . .
C10 C9 H9 120.3 . .
C8 C9 H9 120.3 . .
C11 C10 C9 121.4(11) . .
C11 C10 H10 119.3 . .
C9 C10 H10 119.3 . .
C10 C11 C12 120.5(12) . .
C10 C11 H11 119.7 . .
C12 C11 H11 119.7 . .
C11 C12 C7 119.2(11) . .
C11 C12 H12 120.4 . .
C7 C12 H12 120.4 . .
C14 C13 N1 114.0(8) . .
C14 C13 H13A 108.8 . .
N1 C13 H13A 108.8 . .
C14 C13 H13B 108.8 . .
N1 C13 H13B 108.8 . .
H13A C13 H13B 107.7 . .
N2 C14 C13 113.9(8) . .
N2 C14 H14A 108.8 . .
C13 C14 H14A 108.8 . .
N2 C14 H14B 108.8 . .
C13 C14 H14B 108.8 . .
H14A C14 H14B 107.7 . .
N3 C15 C16 114.6(10) . .
N3 C15 H15A 108.6 . .
C16 C15 H15A 108.6 . .
N3 C15 H15B 108.6 . .
C16 C15 H15B 108.6 . .
H15A C15 H15B 107.6 . .
N4 C16 C15 116.2(9) . .
N4 C16 H16A 108.2 . .
C15 C16 H16A 108.2 . .
N4 C16 H16B 108.2 . .
C15 C16 H16B 108.2 . .
H16A C16 H16B 107.4 . .
N5 C17 C17 113.1(10) . 3_566
N5 C17 H17A 109.0 . .
C17 C17 H17A 109.0 3_566 .
N5 C17 H17B 109.0 . .
C17 C17 H17B 109.0 3_566 .
H17A C17 H17B 107.8 . .

loop_
_geom_bond_atom_site_label_1
_geom_bond_atom_site_label_2
_geom_bond_distance
_geom_bond_site_symmetry_2
W1 O6 1.738(6) .
W1 O5 1.741(8) .
W1 O1 1.971(6) .
W1 O4 1.983(7) .
W1 O3 2.130(7) .
W1 O2 2.133(6) .
N1 C13 1.500(11) .
N1 H1A 0.8900 .
N1 H1B 0.8900 .
N2 C14 1.447(11) .
N2 H2A 0.8900 .
N2 H2B 0.8900 .
N2 H2C 0.8900 .
N3 C15 1.462(14) .
N3 H3A 0.8900 .
N3 H3B 0.8900 .
N4 C16 1.444(12) .
N4 H4A 0.8900 .
N4 H4B 0.8900 .
N5 C17 1.433(13) .
N5 H5A 0.8900 .
N5 H5B 0.8900 .
N5 H5C 0.8900 .
O1 C1 1.366(11) .
O2 C2 1.312(11) .
O3 C7 1.317(11) .
O4 C8 1.351(13) .
C1 C6 1.368(14) .
C1 C2 1.422(15) .
C2 C3 1.375(13) .
C3 C4 1.408(17) .
C3 H3 0.9300 .
C4 C5 1.38(2) .
C4 H4 0.9300 .
C5 C6 1.389(16) .
C5 H5 0.9300 .
C6 H6 0.9300 .
C7 C8 1.401(15) .
C7 C12 1.407(15) .
C8 C9 1.376(13) .
C9 C10 1.367(16) .
C9 H9 0.9300 .
C10 C11 1.362(17) .
C10 H10 0.9300 .
C11 C12 1.388(14) .
C11 H11 0.9300 .
C12 H12 0.9300 .
C13 C14 1.473(12) .
C13 H13A 0.9700 .
C13 H13B 0.9700 .
C14 H14A 0.9700 .
C14 H14B 0.9700 .
C15 C16 1.514(13) .
C15 H15A 0.9700 .
C15 H15B 0.9700 .
C16 H16A 0.9700 .
C16 H16B 0.9700 .
C17 C17 1.508(19) 3_566
C17 H17A 0.9700 .
C17 H17B 0.9700 .

loop_
_geom_torsion_atom_site_label_1
_geom_torsion_atom_site_label_2
_geom_torsion_atom_site_label_3
_geom_torsion_atom_site_label_4
_geom_torsion
O6 W1 O1 C1 176.0(8)
O5 W1 O1 C1 -80.4(7)
O4 W1 O1 C1 41.6(12)
O3 W1 O1 C1 87.8(7)
O2 W1 O1 C1 7.7(7)
O6 W1 O2 C2 -49.9(14)
O5 W1 O2 C2 93.7(7)
O1 W1 O2 C2 -8.6(7)
O4 W1 O2 C2 -177.0(7)
O3 W1 O2 C2 -100.7(7)
O6 W1 O3 C7 101.0(6)
O5 W1 O3 C7 -32.7(13)
O1 W1 O3 C7 -168.2(6)
O4 W1 O3 C7 -3.7(6)
O2 W1 O3 C7 -92.8(6)
O6 W1 O4 C8 -81.9(7)
O5 W1 O4 C8 174.8(6)
O1 W1 O4 C8 50.7(11)
O3 W1 O4 C8 2.8(6)
O2 W1 O4 C8 83.6(7)
W1 O1 C1 C6 172.2(8)
W1 O1 C1 C2 -5.8(12)
W1 O2 C2 C3 -172.9(9)
W1 O2 C2 C1 8.3(11)
O1 C1 C2 O2 -2.1(13)
C6 C1 C2 O2 179.9(10)
O1 C1 C2 C3 178.9(9)
C6 C1 C2 C3 0.9(16)
O2 C2 C3 C4 -177.8(11)
C1 C2 C3 C4 1.0(16)
C2 C3 C4 C5 -0.6(18)
C3 C4 C5 C6 -2(2)
O1 C1 C6 C5 179.0(11)
C2 C1 C6 C5 -3.2(17)
C4 C5 C6 C1 3.6(18)
W1 O3 C7 C8 4.2(10)
W1 O3 C7 C12 -177.4(7)
W1 O4 C8 C9 178.5(7)
W1 O4 C8 C7 -1.5(10)
O3 C7 C8 O4 -2.0(12)
C12 C7 C8 O4 179.5(8)
O3 C7 C8 C9 178.0(8)
C12 C7 C8 C9 -0.5(14)
O4 C8 C9 C10 -177.8(9)
C7 C8 C9 C10 2.2(15)
C8 C9 C10 C11 -3.5(16)
C9 C10 C11 C12 2.9(17)
C10 C11 C12 C7 -1.1(15)
O3 C7 C12 C11 -178.5(9)
C8 C7 C12 C11 -0.1(14)
N1 C13 C14 N2 -176.4(9)
N3 C15 C16 N4 -73.1(13)
